data_4067140
loop_
_publ_author_name
'Hatnean, Jillian A.'
'Beck, Robert'
'Borrelli, Jenna D.'
'Johnson, Samuel A.'

_publ_contact_author 'Samuel A. Johnson'
_publ_section_title
;
 Carbon&#x2212;Hydrogen Bond Oxidative Addition of Partially Fluorinated
 Aromatics to a Ni(PiPr3)2Synthon: The Influence of Steric Bulk on the
 Thermodynamics and Kinetics of C&#x2212;H Bond Activation
;
_journal_issue 22
_journal_name_full Organometallics
_journal_page_first 6077
_journal_paper_doi 10.1021/om1008499
_journal_volume 29
_journal_year 2010
_chemical_formula_moiety 'C23 H35 F4 Ni P'
_chemical_formula_sum 'C23 H35 F4 Ni P'
_chemical_formula_weight 477.19
_chemical_name_systematic
;
 ?
;
_space_group_IT_number 14
_symmetry_cell_setting monoclinic
_symmetry_space_group_name_Hall '-P 2ybc'
_symmetry_space_group_name_H-M 'P 1 21/c 1'
_atom_sites_solution_hydrogens geom
_atom_sites_solution_primary direct
_atom_sites_solution_secondary difmap
_audit_conform_dict_location ftp://ftp.iucr.org/pub/cif_core.dic
_audit_conform_dict_name cif_core.dic
_audit_conform_dict_version 2.3
_audit_creation_date 2010-03-30T08:18:38-00:00
_audit_creation_method 'WinGX routine CIF_UPDATE'
_cell_angle_alpha 90
_cell_angle_beta 98.7960(10)
_cell_angle_gamma 90
_cell_formula_units_Z 4
_cell_length_a 10.2723(12)
_cell_length_b 12.3685(14)
_cell_length_c 18.484(2)
_cell_measurement_reflns_used 5081
_cell_measurement_temperature 173(2)
_cell_measurement_theta_max 25.9
_cell_measurement_theta_min 2.6
_cell_volume 2320.8(5)
_computing_cell_refinement 'Bruker SMART'
_computing_data_collection 'Bruker SMART'
_computing_data_reduction 'Bruker SAINT'
_computing_molecular_graphics 'Bruker SHELXTL'
_computing_publication_material 'Bruker SHELXTL'
_computing_structure_refinement 'SHELXL-97 (Sheldrick, 1997)'
_computing_structure_solution 'Bruker SHELXTL'
_diffrn_ambient_temperature 173(2)
_diffrn_measured_fraction_theta_full 0.998
_diffrn_measured_fraction_theta_max 0.998
_diffrn_measurement_device_type 'CCD area detector'
_diffrn_measurement_method 'phi and omega scans'
_diffrn_radiation_monochromator graphite
_diffrn_radiation_type MoK\a
_diffrn_radiation_wavelength 0.71073
_diffrn_reflns_av_R_equivalents 0.08
_diffrn_reflns_av_unetI/netI 0.0603
_diffrn_reflns_limit_h_max 12
_diffrn_reflns_limit_h_min -12
_diffrn_reflns_limit_k_max 14
_diffrn_reflns_limit_k_min -14
_diffrn_reflns_limit_l_max 21
_diffrn_reflns_limit_l_min -21
_diffrn_reflns_number 21781
_diffrn_reflns_theta_full 25
_diffrn_reflns_theta_max 25
_diffrn_reflns_theta_min 2.76
_exptl_absorpt_coefficient_mu 0.943
_exptl_absorpt_correction_T_max 0.885
_exptl_absorpt_correction_T_min 0.748
_exptl_absorpt_correction_type multi-scan
_exptl_absorpt_process_details 'SADABS, BRUKER 2001'
_exptl_crystal_colour yellow
_exptl_crystal_density_diffrn 1.366
_exptl_crystal_density_method 'not measured'
_exptl_crystal_description block
_exptl_crystal_F_000 1008
_exptl_crystal_size_max 0.27
_exptl_crystal_size_mid 0.22
_exptl_crystal_size_min 0.13
_refine_diff_density_max 1.205
_refine_diff_density_min -0.364
_refine_diff_density_rms 0.077
_refine_ls_extinction_method none
_refine_ls_goodness_of_fit_ref 1.038
_refine_ls_hydrogen_treatment mixed
_refine_ls_matrix_type full
_refine_ls_number_parameters 280
_refine_ls_number_reflns 4087
_refine_ls_number_restraints 0
_refine_ls_restrained_S_all 1.038
_refine_ls_R_factor_all 0.0827
_refine_ls_R_factor_gt 0.0538
_refine_ls_shift/su_max 0
_refine_ls_shift/su_mean 0
_refine_ls_structure_factor_coef Fsqd
_refine_ls_weighting_details 'calc w=1/[\s^2^(Fo^2^)+(0.0500P)^2^+2.2232P] where P=(Fo^2^+2Fc^2^)/3'
_refine_ls_weighting_scheme calc
_refine_ls_wR_factor_gt 0.1111
_refine_ls_wR_factor_ref 0.1278
_reflns_number_gt 2951
_reflns_number_total 4087
_reflns_threshold_expression >2sigma(I)
_cod_data_source_file om1008499_si_002.cif
_cod_data_source_block compound6
_cod_depositor_comments
;
The following automatic conversions were performed:

'_symmetry_cell_setting' value 'Monoclinic' changed to 'monoclinic'
according to /home/saulius/struct/CIF-dictionaries/cif_core.dic
dictionary named 'cif_core.dic' version 2.4.1 from 2010-06-29.

Automatic conversion script
Id: cif_fix_values 1715 2011-07-08 13:25:40Z adriana 
;
_cod_original_cell_volume 2320.9(5)
_cod_original_sg_symbol_H-M P2(1)/c
_cod_database_code 4067140

loop_
_symmetry_equiv_pos_as_xyz
'x, y, z'
'-x, y+1/2, -z+1/2'
'-x, -y, -z'
'x, -y-1/2, z-1/2'

loop_
_atom_site_label
_atom_site_type_symbol
_atom_site_fract_x
_atom_site_fract_y
_atom_site_fract_z
_atom_site_U_iso_or_equiv
_atom_site_adp_type
_atom_site_occupancy
_atom_site_symmetry_multiplicity
_atom_site_calc_flag
_atom_site_refinement_flags
Ni1 Ni 0.11260(5) 0.33362(4) 0.14790(3) 0.03147(18) Uani 1 1 d .
P1 P 0.20350(11) 0.38505(9) 0.25825(6) 0.0300(3) Uani 1 1 d .
C1 C 0.2160(4) 0.2133(3) 0.1236(2) 0.0311(9) Uani 1 1 d .
C2 C 0.1933(4) 0.1087(4) 0.1431(2) 0.0349(10) Uani 1 1 d .
C3 C 0.2556(4) 0.0193(4) 0.1202(2) 0.0410(11) Uani 1 1 d .
C4 C 0.3477(4) 0.0304(4) 0.0745(2) 0.0398(11) Uani 1 1 d .
H4 H 0.3909 -0.0305 0.0578 0.048 Uiso 1 1 calc R
C5 C 0.3746(4) 0.1334(4) 0.0542(2) 0.0403(11) Uani 1 1 d .
C6 C 0.3107(4) 0.2208(4) 0.0777(2) 0.0367(10) Uani 1 1 d .
C7 C 0.0021(5) 0.3210(4) 0.0451(2) 0.0402(11) Uani 1 1 d .
H7 H 0.050(4) 0.315(3) 0.006(2) 0.026(10) Uiso 1 1 d .
C8 C -0.0016(4) 0.4232(4) 0.0766(2) 0.0387(11) Uani 1 1 d .
H8 H 0.054(4) 0.490(4) 0.060(2) 0.053(13) Uiso 1 1 d .
C9 C -0.0480(5) 0.4398(4) 0.1437(2) 0.0387(11) Uani 1 1 d .
H9 H -0.035(4) 0.507(3) 0.163(2) 0.036(12) Uiso 1 1 d .
C10 C -0.1648(4) 0.3820(4) 0.1661(2) 0.0426(11) Uani 1 1 d .
H10A H -0.1788 0.4088 0.2148 0.051 Uiso 1 1 calc R
H10B H -0.1447 0.3038 0.1708 0.051 Uiso 1 1 calc R
C11 C -0.2939(5) 0.3976(4) 0.1112(3) 0.0514(13) Uani 1 1 d .
H11A H -0.3616 0.349 0.1261 0.062 Uiso 1 1 calc R
H11B H -0.3247 0.4727 0.1162 0.062 Uiso 1 1 calc R
C12 C -0.2882(5) 0.3775(4) 0.0309(2) 0.0474(12) Uani 1 1 d .
H12A H -0.2311 0.4337 0.0141 0.057 Uiso 1 1 calc R
H12B H -0.3779 0.3882 0.0036 0.057 Uiso 1 1 calc R
C13 C -0.2391(5) 0.2685(4) 0.0093(3) 0.0510(13) Uani 1 1 d .
H13A H -0.2411 0.2684 -0.0445 0.061 Uiso 1 1 calc R
H13B H -0.3022 0.2127 0.0205 0.061 Uiso 1 1 calc R
C14 C -0.0995(4) 0.2336(4) 0.0453(3) 0.0450(12) Uani 1 1 d .
H14A H -0.1028 0.2118 0.0966 0.054 Uiso 1 1 calc R
H14B H -0.0723 0.1697 0.0191 0.054 Uiso 1 1 calc R
C15 C 0.0867(4) 0.3713(3) 0.3248(2) 0.0358(10) Uani 1 1 d .
H15 H 0.0119 0.4208 0.3066 0.043 Uiso 1 1 calc R
C16 C 0.0258(5) 0.2587(4) 0.3242(3) 0.0464(12) Uani 1 1 d .
H16A H 0.0892 0.2087 0.3514 0.07 Uiso 1 1 calc R
H16B H 0.0032 0.2336 0.2735 0.07 Uiso 1 1 calc R
H16C H -0.054 0.2615 0.3471 0.07 Uiso 1 1 calc R
C17 C 0.1350(5) 0.4069(4) 0.4030(2) 0.0576(14) Uani 1 1 d .
H17A H 0.0635 0.3994 0.4322 0.086 Uiso 1 1 calc R
H17B H 0.163 0.4827 0.4032 0.086 Uiso 1 1 calc R
H17C H 0.2096 0.3617 0.424 0.086 Uiso 1 1 calc R
C18 C 0.2691(5) 0.5732(4) 0.1842(3) 0.0524(13) Uani 1 1 d .
H18A H 0.2771 0.6522 0.1849 0.079 Uiso 1 1 calc R
H18B H 0.1993 0.5515 0.1446 0.079 Uiso 1 1 calc R
H18C H 0.3528 0.541 0.176 0.079 Uiso 1 1 calc R
C19 C 0.2352(4) 0.5342(3) 0.2574(2) 0.0364(10) Uani 1 1 d .
H19 H 0.1495 0.5694 0.2627 0.044 Uiso 1 1 calc R
C20 C 0.3366(5) 0.5794(4) 0.3199(3) 0.0526(13) Uani 1 1 d .
H20A H 0.4247 0.5535 0.3144 0.079 Uiso 1 1 calc R
H20B H 0.3146 0.555 0.367 0.079 Uiso 1 1 calc R
H20C H 0.3351 0.6586 0.3182 0.079 Uiso 1 1 calc R
C21 C 0.3627(4) 0.3276(4) 0.3023(2) 0.0421(11) Uani 1 1 d .
H21 H 0.3912 0.3694 0.3483 0.051 Uiso 1 1 calc R
C22 C 0.3532(6) 0.2082(4) 0.3238(3) 0.0607(15) Uani 1 1 d .
H22A H 0.3134 0.1664 0.281 0.091 Uiso 1 1 calc R
H22B H 0.2986 0.2018 0.3626 0.091 Uiso 1 1 calc R
H22C H 0.4416 0.1802 0.3414 0.091 Uiso 1 1 calc R
C23 C 0.4696(4) 0.3425(4) 0.2530(3) 0.0521(13) Uani 1 1 d .
H23A H 0.5547 0.3182 0.2793 0.078 Uiso 1 1 calc R
H23B H 0.4755 0.4191 0.2402 0.078 Uiso 1 1 calc R
H23C H 0.4467 0.2998 0.2083 0.078 Uiso 1 1 calc R
F1 F 0.3422(3) 0.3203(2) 0.05346(15) 0.0527(7) Uani 1 1 d .
F2 F 0.4636(3) 0.1489(2) 0.00802(16) 0.0620(8) Uani 1 1 d .
F3 F 0.2238(3) -0.0813(2) 0.14209(15) 0.0553(8) Uani 1 1 d .
F4 F 0.1016(3) 0.0900(2) 0.18840(14) 0.0496(7) Uani 1 1 d .

loop_
_atom_site_aniso_label
_atom_site_aniso_U_11
_atom_site_aniso_U_22
_atom_site_aniso_U_33
_atom_site_aniso_U_23
_atom_site_aniso_U_13
_atom_site_aniso_U_12
Ni1 0.0344(3) 0.0320(3) 0.0281(3) -0.0024(2) 0.0048(2) 0.0004(3)
P1 0.0324(6) 0.0290(6) 0.0280(6) -0.0003(5) 0.0033(5) 0.0013(5)
C1 0.030(2) 0.033(2) 0.030(2) -0.0078(19) 0.0035(18) 0.0007(19)
C2 0.036(2) 0.036(3) 0.035(2) -0.004(2) 0.010(2) 0.001(2)
C3 0.039(3) 0.042(3) 0.040(3) -0.004(2) 0.000(2) -0.001(2)
C4 0.031(2) 0.049(3) 0.037(3) -0.015(2) -0.001(2) 0.008(2)
C5 0.026(2) 0.064(3) 0.032(2) -0.013(2) 0.0076(19) -0.003(2)
C6 0.036(2) 0.040(3) 0.033(2) -0.007(2) 0.003(2) -0.006(2)
C7 0.043(3) 0.056(3) 0.023(2) 0.001(2) 0.008(2) -0.002(2)
C8 0.037(3) 0.039(3) 0.038(3) 0.012(2) -0.002(2) -0.005(2)
C9 0.046(3) 0.029(3) 0.038(3) -0.002(2) -0.003(2) 0.002(2)
C10 0.046(3) 0.051(3) 0.033(2) -0.007(2) 0.012(2) 0.002(2)
C11 0.038(3) 0.060(3) 0.056(3) -0.011(3) 0.007(2) 0.001(2)
C12 0.037(3) 0.059(3) 0.042(3) 0.005(2) -0.005(2) -0.003(2)
C13 0.045(3) 0.068(4) 0.038(3) -0.009(2) 0.003(2) -0.015(3)
C14 0.045(3) 0.044(3) 0.047(3) -0.015(2) 0.009(2) -0.006(2)
C15 0.041(3) 0.036(2) 0.031(2) 0.0031(19) 0.0076(19) 0.001(2)
C16 0.056(3) 0.039(3) 0.047(3) 0.003(2) 0.015(2) -0.001(2)
C17 0.078(4) 0.064(4) 0.032(3) -0.001(2) 0.013(3) -0.013(3)
C18 0.049(3) 0.046(3) 0.061(3) 0.010(3) 0.005(3) -0.010(2)
C19 0.034(2) 0.031(2) 0.043(3) 0.000(2) 0.004(2) 0.0002(19)
C20 0.052(3) 0.046(3) 0.058(3) -0.012(3) 0.002(3) -0.008(2)
C21 0.037(3) 0.048(3) 0.038(3) -0.006(2) -0.004(2) 0.010(2)
C22 0.068(4) 0.040(3) 0.069(4) 0.001(3) -0.008(3) 0.019(3)
C23 0.033(3) 0.061(3) 0.062(3) -0.013(3) 0.004(2) 0.010(2)
F1 0.0570(18) 0.0520(17) 0.0544(17) 0.0007(14) 0.0250(14) -0.0114(14)
F2 0.0458(17) 0.086(2) 0.0612(19) -0.0156(16) 0.0297(15) -0.0025(15)
F3 0.069(2) 0.0347(16) 0.0644(19) -0.0035(13) 0.0170(15) 0.0038(14)
F4 0.0571(17) 0.0409(16) 0.0570(17) -0.0037(13) 0.0285(14) -0.0068(13)

loop_
_atom_type_symbol
_atom_type_description
_atom_type_scat_dispersion_real
_atom_type_scat_dispersion_imag
_atom_type_scat_source
C C 0.0033 0.0016 'International Tables Vol C Tables 4.2.6.8 and 6.1.1.4'
H H 0 0 'International Tables Vol C Tables 4.2.6.8 and 6.1.1.4'
F F 0.0171 0.0103 'International Tables Vol C Tables 4.2.6.8 and 6.1.1.4'
P P 0.1023 0.0942 'International Tables Vol C Tables 4.2.6.8 and 6.1.1.4'
Ni Ni 0.3393 1.1124 'International Tables Vol C Tables 4.2.6.8 and 6.1.1.4'

loop_
_geom_angle_atom_site_label_1
_geom_angle_atom_site_label_2
_geom_angle_atom_site_label_3
_geom_angle
C1 Ni1 C8 125.06(19)
C1 Ni1 C7 88.42(18)
C8 Ni1 C7 40.37(18)
C1 Ni1 C9 159.19(18)
C8 Ni1 C9 40.39(18)
C7 Ni1 C9 72.23(18)
C1 Ni1 P1 105.59(12)
C8 Ni1 P1 125.64(14)
C7 Ni1 P1 165.74(14)
C9 Ni1 P1 94.19(13)
C15 P1 C21 106.9(2)
C15 P1 C19 103.13(19)
C21 P1 C19 103.8(2)
C15 P1 Ni1 111.24(14)
C21 P1 Ni1 121.10(15)
C19 P1 Ni1 109.01(14)
C2 C1 C6 112.8(4)
C2 C1 Ni1 123.1(3)
C6 C1 Ni1 123.7(3)
F4 C2 C1 118.6(4)
F4 C2 C3 116.6(4)
C1 C2 C3 124.8(4)
F3 C3 C4 119.6(4)
F3 C3 C2 119.8(4)
C4 C3 C2 120.6(4)
C3 C4 C5 116.8(4)
C3 C4 H4 121.6
C5 C4 H4 121.6
F2 C5 C4 119.3(4)
F2 C5 C6 119.3(4)
C4 C5 C6 121.4(4)
F1 C6 C5 117.3(4)
F1 C6 C1 119.0(4)
C5 C6 C1 123.7(4)
C8 C7 C14 126.0(4)
C8 C7 Ni1 66.0(2)
C14 C7 Ni1 109.6(3)
C8 C7 H7 117(2)
C14 C7 H7 113(2)
Ni1 C7 H7 116(2)
C7 C8 C9 122.3(4)
C7 C8 Ni1 73.6(3)
C9 C8 Ni1 74.9(3)
C7 C8 H8 121(2)
C9 C8 H8 114(2)
Ni1 C8 H8 110(2)
C8 C9 C10 124.3(4)
C8 C9 Ni1 64.7(3)
C10 C9 Ni1 110.3(3)
C8 C9 H9 116(3)
C10 C9 H9 114(3)
Ni1 C9 H9 119(3)
C9 C10 C11 113.4(4)
C9 C10 H10A 108.9
C11 C10 H10A 108.9
C9 C10 H10B 108.9
C11 C10 H10B 108.9
H10A C10 H10B 107.7
C12 C11 C10 117.5(4)
C12 C11 H11A 107.9
C10 C11 H11A 107.9
C12 C11 H11B 107.9
C10 C11 H11B 107.9
H11A C11 H11B 107.2
C11 C12 C13 118.0(4)
C11 C12 H12A 107.8
C13 C12 H12A 107.8
C11 C12 H12B 107.8
C13 C12 H12B 107.8
H12A C12 H12B 107.1
C12 C13 C14 117.3(4)
C12 C13 H13A 108
C14 C13 H13A 108
C12 C13 H13B 108
C14 C13 H13B 108
H13A C13 H13B 107.2
C7 C14 C13 113.3(4)
C7 C14 H14A 108.9
C13 C14 H14A 108.9
C7 C14 H14B 108.9
C13 C14 H14B 108.9
H14A C14 H14B 107.7
C17 C15 C16 110.2(4)
C17 C15 P1 117.0(3)
C16 C15 P1 112.7(3)
C17 C15 H15 105.3
C16 C15 H15 105.3
P1 C15 H15 105.3
C15 C16 H16A 109.5
C15 C16 H16B 109.5
H16A C16 H16B 109.5
C15 C16 H16C 109.5
H16A C16 H16C 109.5
H16B C16 H16C 109.5
C15 C17 H17A 109.5
C15 C17 H17B 109.5
H17A C17 H17B 109.5
C15 C17 H17C 109.5
H17A C17 H17C 109.5
H17B C17 H17C 109.5
C19 C18 H18A 109.5
C19 C18 H18B 109.5
H18A C18 H18B 109.5
C19 C18 H18C 109.5
H18A C18 H18C 109.5
H18B C18 H18C 109.5
C18 C19 C20 109.3(4)
C18 C19 P1 112.5(3)
C20 C19 P1 116.8(3)
C18 C19 H19 105.8
C20 C19 H19 105.8
P1 C19 H19 105.8
C19 C20 H20A 109.5
C19 C20 H20B 109.5
H20A C20 H20B 109.5
C19 C20 H20C 109.5
H20A C20 H20C 109.5
H20B C20 H20C 109.5
C22 C21 C23 110.3(4)
C22 C21 P1 113.3(3)
C23 C21 P1 110.8(3)
C22 C21 H21 107.4
C23 C21 H21 107.4
P1 C21 H21 107.4
C21 C22 H22A 109.5
C21 C22 H22B 109.5
H22A C22 H22B 109.5
C21 C22 H22C 109.5
H22A C22 H22C 109.5
H22B C22 H22C 109.5
C21 C23 H23A 109.5
C21 C23 H23B 109.5
H23A C23 H23B 109.5
C21 C23 H23C 109.5
H23A C23 H23C 109.5
H23B C23 H23C 109.5

loop_
_geom_bond_atom_site_label_1
_geom_bond_atom_site_label_2
_geom_bond_distance
Ni1 C1 1.921(4)
Ni1 C8 1.967(4)
Ni1 C7 2.066(4)
Ni1 C9 2.101(5)
Ni1 P1 2.2033(12)
P1 C15 1.852(4)
P1 C21 1.853(4)
P1 C19 1.873(4)
C1 C2 1.372(6)
C1 C6 1.389(6)
C2 F4 1.372(5)
C2 C3 1.376(6)
C3 F3 1.364(5)
C3 C4 1.367(6)
C4 C5 1.368(6)
C4 H4 0.95
C5 F2 1.356(5)
C5 C6 1.370(6)
C6 F1 1.365(5)
C7 C8 1.394(6)
C7 C14 1.503(6)
C7 H7 0.94(4)
C8 C9 1.410(6)
C8 H8 1.07(4)
C9 C10 1.508(6)
C9 H9 0.90(4)
C10 C11 1.555(6)
C10 H10A 0.99
C10 H10B 0.99
C11 C12 1.514(6)
C11 H11A 0.99
C11 H11B 0.99
C12 C13 1.515(7)
C12 H12A 0.99
C12 H12B 0.99
C13 C14 1.547(6)
C13 H13A 0.99
C13 H13B 0.99
C14 H14A 0.99
C14 H14B 0.99
C15 C17 1.520(6)
C15 C16 1.526(6)
C15 H15 1
C16 H16A 0.98
C16 H16B 0.98
C16 H16C 0.98
C17 H17A 0.98
C17 H17B 0.98
C17 H17C 0.98
C18 C19 1.527(6)
C18 H18A 0.98
C18 H18B 0.98
C18 H18C 0.98
C19 C20 1.539(6)
C19 H19 1
C20 H20A 0.98
C20 H20B 0.98
C20 H20C 0.98
C21 C22 1.537(7)
C21 C23 1.541(6)
C21 H21 1
C22 H22A 0.98
C22 H22B 0.98
C22 H22C 0.98
C23 H23A 0.98
C23 H23B 0.98
C23 H23C 0.98
